data_7220629
loop_
_publ_author_name
'Smeets, S.'
'Koch, L.'
'Mascello, N.'
'Sesseg, J.'
'McCusker, L. B.'
'Hern\'andez-Rodr\'iguez, M.'
'Mitchell, S.'
'P\'erez-Ram\'irez, J.'

_publ_section_title
;
 Structure analysis of a BEC-type germanosilicate zeolite including the
 location of the flexible organic cations in the channels
;
_journal_issue 26
_journal_name_full CrystEngComm
_journal_page_first 4865
_journal_paper_doi 10.1039/C5CE00731C
_journal_volume 17
_journal_year 2015
_chemical_formula_structural |(C11H29N3)2(OH)2.4F0.4|[Si26.9Ge5.1O64]
_chemical_formula_sum 'C22 H60.4 F0.4 Ge5.1 N6 O66 Si26.9'
_chemical_name_common 'Ge-BEC as synthesized'
_space_group_IT_number 112
_symmetry_cell_setting tetragonal
_symmetry_Int_Tables_number 112
_symmetry_space_group_name_Hall 'P -4 2c'
_symmetry_space_group_name_H-M 'P -4 2 c'
_cell_angle_alpha 90
_cell_angle_beta 90
_cell_angle_gamma 90
_cell_formula_units_Z 1
_cell_length_a 12.6710(8)
_cell_length_b 12.6710(8)
_cell_length_c 13.1674(9)
_cell_volume 2114.1(2)
_diffrn_ambient_temperature 295
_diffrn_measurement_device_type synchrotron
_pd_meas_2theta_range_inc 0.004
_pd_meas_2theta_range_max 40.300
_pd_meas_2theta_range_min 1.300
_pd_meas_number_of_points 10828
_pd_proc_ls_prof_R_factor 0.203
_pd_proc_ls_prof_wR_expected 0.020
_pd_proc_ls_prof_wR_factor 0.236
_refine_ls_number_parameters 100
_refine_ls_number_restraints 80
_cod_data_source_file c5ce00731c1.cif
_cod_data_source_block Ge-BEC_as-synthesized
_cod_depositor_comments 'Adding full bibliography for 7220629.cif.'
_cod_original_cell_volume 2114.1(3)
_cod_original_formula_sum 'C22 H60.4 N6 O2 F0.4 Si26.9 Ge5.1 O64'
_cod_database_code 7220629
_pd_meas_wavelength 0.61965(1)

loop_
_symmetry_equiv_pos_as_xyz
'x, y, z '
'-x, y, -z+1/2 '
'-y, -x, z+1/2 '
'-y, x, -z '
'y, -x, -z '
'y, x, z+1/2 '
'x, -y, -z+1/2 '
'-x, -y, z '

loop_
_atom_site_label
_atom_site_type_symbol
_atom_site_symmetry_multiplicity
_atom_site_fract_x
_atom_site_fract_y
_atom_site_fract_z
_atom_site_occupancy
_atom_site_B_iso_or_equiv
C1 C 8 0.4605(10) 0.5830(11) 0.2908(10) 0.375 4.5(10)
C2 C 8 0.4691(13) 0.4943(11) 0.4627(8) 0.375 4.5(10)
C3 C 8 0.3897(8) 0.4003(13) 0.3121(11) 0.375 4.5(10)
C4 C 8 0.2940(6) 0.5515(6) 0.3900(11) 0.3325 4.5(10)
C5 C 8 0.2074(6) 0.4698(7) 0.3671(9) 0.3325 4.5(10)
C6 C 8 0.0273(18) 0.5468(9) 0.4064(8) 0.375 4.5(10)
C7 C 8 0.0835(12) 0.5283(6) 0.2289(6) 0.3325 4.5(10)
C8 C 8 0.9635(7) 0.5447(6) 0.2287(8) 0.3325 4.5(10)
C9 C 8 0.9909(11) 0.4016(10) 0.1079(8) 0.375 4.5(10)
C10 C 8 0.8144(12) 0.4889(9) 0.1223(10) 0.375 4.5(10)
C11 C 8 0.8751(10) 0.3685(12) 0.2598(9) 0.375 4.5(10)
Fx F 2 0.5000 0.0000 0.2500 0.19(3) 2
N1 N 8 0.4033(5) 0.5073(5) 0.3643(5) 0.25 4.5(10)
N2 N 8 0.1126(8) 0.5255(5) 0.3346(5) 0.25 4.5(10)
N3 N 8 0.9107(5) 0.4501(5) 0.1797(5) 0.25 4.5(10)
W1 O-2 8 0.383(9) 0.485(4) 0.109(3) 0.301(12) 3
O1 O 8 0.4963(3) 0.1436(8) 0.1023(6) 1 1.23(13)
O2 O 8 0.2986(5) 0.1859(3) 0.0578(4) 1 1.23(13)
O3 O 8 0.3516(8) 0.1635(7) 0.2514(3) 1 1.23(13)
O4 O 8 0.3394(8) 0.0013(3) 0.3785(8) 1 1.23(13)
O5 O 8 0.3111(3) 0.1882(5) 0.4475(4) 1 1.23(13)
O6 O 8 0.1132(3) 0.1750(6) 0.4088(4) 1 1.23(13)
O7 O 4 0.0000 0.1523(8) 0.2500 1 1.23(13)
O8 O 4 0.0000 0.0000 0.3851(8) 1 1.23(13)
O9 O 8 0.0932(6) 0.1817(3) 0.0778(4) 1 1.23(13)
Si1 Si 8 0.3721(3) 0.1235(3) 0.1363(2) 0.771(16) 0.42(3)
Si1 Ge 8 0.3721(3) 0.1235(3) 0.1363(2) 0.229(16) 0.42(3)
Si2 Si 8 0.3787(3) 0.1243(3) 0.3656(2) 0.589(18) 0.42(3)
Si2 Ge 8 0.3787(3) 0.1243(3) 0.3656(2) 0.411(18) 0.42(3)
Si3 Si 8 0.1965(3) 0.1882(3) 0.4991(3) 1 0.42(3)
Si4 Si 8 0.0051(3) 0.1255(3) 0.3675(3) 1 0.42(3)

loop_
_geom_angle_atom_site_label_1
_geom_angle_atom_site_label_2
_geom_angle_atom_site_label_3
_geom_angle
_geom_angle_site_symmetry_1
_geom_angle_site_symmetry_3
O1 Si1 O2 107.6(4) . .
O1 Si1 O3 110.9(5) . .
O1 Si1 O4 110.8(5) . 5_555
O2 Si1 O3 110.9(4) . .
O2 Si1 O4 104.6(4) . 5_555
O3 Si1 O4 111.8(5) . 5_555
O1 Si1 O3 110.9(5) . .
O1 Si1 O4 110.8(5) . 5_555
O2 Si1 O3 110.9(4) . .
O2 Si1 O4 104.6(4) . 5_555
O3 Si1 O4 111.8(5) . 5_555
O1 Si1 O2 107.6(4) . .
O1 Si2 O5 105.4(4) 7_655 .
O3 Si2 O4 108.8(5) . .
O3 Si2 O5 110.9(4) . .
O1 Si2 O3 113.2(5) 7_655 .
O4 Si2 O5 104.4(4) . .
O1 Si2 O4 113.8(5) 7_655 .
O3 Si2 O4 108.8(5) . .
O3 Si2 O5 110.9(4) . .
O1 Si2 O3 113.2(5) 7_655 .
O4 Si2 O5 104.4(4) . .
O1 Si2 O4 113.8(5) 7_655 .
O1 Si2 O5 105.4(4) 7_655 .
O5 Si3 O6 106.4(3) . .
O2 Si3 O5 106.3(3) 8_555 .
O5 Si3 O9 112.4(3) . 8_555
O2 Si3 O6 113.2(4) 8_555 .
O6 Si3 O9 109.0(4) . 8_555
O2 Si3 O9 109.5(4) 8_555 8_555
O6 Si4 O7 106.4(3) . .
O6 Si4 O8 111.9(4) . .
O6 Si4 O9 109.7(4) . 7_555
O7 Si4 O8 110.5(6) . .
O7 Si4 O9 108.1(4) . 7_555
O8 Si4 O9 110.1(3) . 7_555
Si1 O2 Si3 149.3(4) . 8_554
Si1 O2 Si3 149.3(4) . 8_554
Si2 O5 Si3 140.5(4) . .
Si2 O5 Si3 140.5(4) . .
Si3 O6 Si4 149.1(5) . .
Si4 O7 Si4 155.3(7) . 7_555
Si4 O8 Si4 163.4(8) . 3_555
Si3 O9 Si4 157.9(4) 8_554 7_555

loop_
_geom_bond_atom_site_label_1
_geom_bond_atom_site_label_2
_geom_bond_distance
_geom_bond_site_symmetry_2
Si1 O1 1.656(6) .
Si1 O2 1.600(6) .
Si1 O3 1.619(6) .
Si1 O4 1.646(6) 5_555
Si1 O4 1.646(6) 5_555
Si1 O1 1.656(6) .
Si1 O2 1.600(6) .
Si1 O3 1.619(6) .
Si2 O4 1.645(6) .
Si2 O5 1.598(6) .
Si2 O1 1.657(6) 7_655
Si2 O3 1.620(6) .
Si2 O3 1.620(6) .
Si2 O4 1.645(6) .
Si2 O5 1.598(6) .
Si2 O1 1.657(6) 7_655
Si3 O5 1.603(6) .
Si3 O6 1.599(6) .
Si3 O2 1.604(7) 8_555
Si3 O9 1.599(8) 8_555
Si4 O6 1.602(6) .
Si4 O7 1.585(5) .
Si4 O8 1.608(4) .
Si4 O9 1.605(8) 7_555
